data_7130775
loop_
_publ_author_name
'Duan, Bingbing'
'Wu, Yao'
'Gao, Yi'
'Ying, Linkun'
'Tang, Jielin'
'Hu, Shiyu'
'Zhao, Qiuhua'
'Song, Zengqiang'

_publ_section_title
;
 Regioselective peri-C--H selenylation of aromatic compounds with weakly
 coordinating ketone groups
;
_journal_name_full 'Chemical Communications'
_journal_paper_doi 10.1039/D2CC04030A
_journal_year 2022
_chemical_formula_moiety 'C15 H10 O2 Se'
_chemical_formula_sum 'C15 H10 O2 Se'
_chemical_formula_weight 301.19
_space_group_crystal_system triclinic
_space_group_IT_number 2
_space_group_name_Hall '-P 1'
_space_group_name_H-M_alt 'P -1'
_atom_sites_solution_hydrogens geom
_atom_sites_solution_primary dual
_audit_creation_date 2022-04-02
_audit_creation_method
;
Olex2 1.5
(compiled 2021.10.07 svn.r9718050b for OlexSys, GUI svn.r6410)
;
_audit_update_record
;
2022-06-09 deposited with the CCDC.	2022-09-19 downloaded from the CCDC.
;
_cell_angle_alpha 73.300(5)
_cell_angle_beta 83.619(5)
_cell_angle_gamma 74.420(5)
_cell_formula_units_Z 4
_cell_length_a 7.9033(5)
_cell_length_b 11.9615(7)
_cell_length_c 14.6472(9)
_cell_measurement_reflns_used 3380
_cell_measurement_temperature 293(2)
_cell_measurement_theta_max 25.3730
_cell_measurement_theta_min 1.8700
_cell_volume 1276.68(14)
_computing_cell_refinement 'CrysAlisPro 1.171.41.117a (Rigaku OD, 2021)'
_computing_data_collection 'CrysAlisPro 1.171.41.117a (Rigaku OD, 2021)'
_computing_data_reduction 'CrysAlisPro 1.171.41.117a (Rigaku OD, 2021)'
_computing_molecular_graphics 'Olex2 1.5 (Dolomanov et al., 2009)'
_computing_publication_material 'Olex2 1.5 (Dolomanov et al., 2009)'
_computing_structure_refinement 'SHELXL 2018/3 (Sheldrick, 2015)'
_computing_structure_solution 'SHELXT 2018/2 (Sheldrick, 2018)'
_diffrn_ambient_temperature 293(2)
_diffrn_detector 'CCD plate'
_diffrn_detector_area_resol_mean 16.0892
_diffrn_detector_type Eos
_diffrn_measured_fraction_theta_full 1.000
_diffrn_measured_fraction_theta_max 0.849
_diffrn_measurement_details
;
List of Runs (angles in degrees, time in seconds):

  # Type    Start    End  Width  t~exp~   \w     \q     \k     \f   Frames
#--------------------------------------------------------------------------
  1  \w     -1.00  88.00   1.00    5.77    --   18.74  57.00-180.00   89
  2  \w    -49.00  40.00   1.00    5.77    --   18.74 -57.00 -90.00   89
  3  \w     -5.00  41.00   1.00    5.77    --   18.74  77.00-120.00   46
  4  \w     -5.00  36.00   1.00    5.77    --   18.74  77.00 120.00   41
  5  \w    -11.00  33.00   1.00    5.77    --   18.74  77.00  30.00   44
  6  \w    -50.00  22.00   1.00    5.77    --   18.74 -57.00  30.00   72
;
_diffrn_measurement_device 'four-circle diffractometer'
_diffrn_measurement_device_type 'SuperNova, Single source at offset/far, Eos'
_diffrn_measurement_method '\w scans'
_diffrn_orient_matrix_type 'CrysAlisPro convention (1999,Acta A55,543-557)'
_diffrn_orient_matrix_UB_11 -0.0795550000
_diffrn_orient_matrix_UB_12 -0.0186645000
_diffrn_orient_matrix_UB_13 0.0076186000
_diffrn_orient_matrix_UB_21 0.0424345000
_diffrn_orient_matrix_UB_22 -0.0550891000
_diffrn_orient_matrix_UB_23 0.0317836000
_diffrn_orient_matrix_UB_31 -0.0237254000
_diffrn_orient_matrix_UB_32 0.0264977000
_diffrn_orient_matrix_UB_33 0.0386177000
_diffrn_radiation_monochromator mirror
_diffrn_radiation_probe x-ray
_diffrn_radiation_type 'Mo K\a'
_diffrn_radiation_wavelength 0.71073
_diffrn_reflns_av_R_equivalents 0.0229
_diffrn_reflns_av_unetI/netI 0.0486
_diffrn_reflns_Laue_measured_fraction_full 1.000
_diffrn_reflns_Laue_measured_fraction_max 0.849
_diffrn_reflns_limit_h_max 10
_diffrn_reflns_limit_h_min -10
_diffrn_reflns_limit_k_max 16
_diffrn_reflns_limit_k_min -15
_diffrn_reflns_limit_l_max 17
_diffrn_reflns_limit_l_min -19
_diffrn_reflns_number 10004
_diffrn_reflns_point_group_measured_fraction_full 1.000
_diffrn_reflns_point_group_measured_fraction_max 0.849
_diffrn_reflns_theta_full 25.242
_diffrn_reflns_theta_max 29.059
_diffrn_reflns_theta_min 1.835
_diffrn_source 'micro-focus sealed X-ray tube'
_diffrn_source_type 'SuperNova (Mo) X-ray Source'
_exptl_absorpt_coefficient_mu 2.931
_exptl_absorpt_correction_T_max 1.00000
_exptl_absorpt_correction_T_min 0.78668
_exptl_absorpt_correction_type multi-scan
_exptl_absorpt_process_details
;
CrysAlisPro 1.171.41.117a (Rigaku Oxford Diffraction, 2021)
Empirical absorption correction using spherical harmonics,
implemented in SCALE3 ABSPACK scaling algorithm.
;
_exptl_crystal_colour 'clear light colourless'
_exptl_crystal_colour_lustre clear
_exptl_crystal_colour_modifier light
_exptl_crystal_colour_primary colourless
_exptl_crystal_density_diffrn 1.567
_exptl_crystal_description block
_exptl_crystal_F_000 600
_exptl_crystal_size_max 0.36
_exptl_crystal_size_mid 0.34
_exptl_crystal_size_min 0.33
_refine_diff_density_max 0.668
_refine_diff_density_min -0.652
_refine_diff_density_rms 0.061
_refine_ls_extinction_method none
_refine_ls_goodness_of_fit_ref 1.044
_refine_ls_hydrogen_treatment constr
_refine_ls_matrix_type full
_refine_ls_number_parameters 325
_refine_ls_number_reflns 5792
_refine_ls_number_restraints 0
_refine_ls_restrained_S_all 1.044
_refine_ls_R_factor_all 0.0877
_refine_ls_R_factor_gt 0.0476
_refine_ls_shift/su_max 0.001
_refine_ls_shift/su_mean 0.000
_refine_ls_structure_factor_coef Fsqd
_refine_ls_weighting_details 'w=1/[\s^2^(Fo^2^)+(0.0344P)^2^+0.7430P] where P=(Fo^2^+2Fc^2^)/3'
_refine_ls_weighting_scheme calc
_refine_ls_wR_factor_gt 0.0922
_refine_ls_wR_factor_ref 0.1093
_reflns_Friedel_coverage 0.000
_reflns_number_gt 3696
_reflns_number_total 5792
_reflns_threshold_expression 'I > 2\s(I)'
_cod_data_source_file d2cc04030a2.cif
_cod_data_source_block 20220402-d-156-2
_cod_database_code 7130775
_shelx_shelxl_version_number 2018/3
_chemical_oxdiff_formula 'C H O N Sn'
_shelx_space_group_comment
;
The symmetry employed for this shelxl refinement is uniquely defined
by the following loop, which should always be used as a source of
symmetry information in preference to the above space-group names.
They are only intended as comments.
;
_olex2_refinement_description
;
1. Fixed Uiso
 At 1.2 times of:
  All C(H) groups
2.a Aromatic/amide H refined with riding coordinates:
 C8(H8), C23(H23), C25(H25), C10(H10), C9(H9), C29(H29), C24(H24), C30(H30),
 C14(H14), C5(H5), C16(H16), C15(H15), C1(H1), C20(H20), C18(H18), C17(H17),
 C3(H3), C4(H4), C19(H19), C2(H2)
;
_olex2_submission_special_instructions 'No special instructions were received'
_oxdiff_exptl_absorpt_empirical_details
;
Empirical correction (ABSPACK) includes:
- Absorption correction using spherical harmonics
- Frame scaling
;
_oxdiff_exptl_absorpt_empirical_full_max 1.135
_oxdiff_exptl_absorpt_empirical_full_min 0.828

loop_
_space_group_symop_operation_xyz
'x, y, z'
'-x, -y, -z'

loop_
_atom_site_label
_atom_site_type_symbol
_atom_site_fract_x
_atom_site_fract_y
_atom_site_fract_z
_atom_site_U_iso_or_equiv
_atom_site_adp_type
_atom_site_occupancy
_atom_site_site_symmetry_order
_atom_site_calc_flag
_atom_site_refinement_flags_posn
_atom_site_refinement_flags_adp
_atom_site_refinement_flags_occupancy
_atom_site_disorder_assembly
_atom_site_disorder_group
Se1 Se 0.15881(5) 0.76406(4) 0.89882(3) 0.06507(16) Uani 1 1 d . . . . .
Se2 Se 0.28998(6) 0.24797(4) 0.60729(4) 0.07073(17) Uani 1 1 d . . . . .
O4 O 0.6692(4) -0.2060(2) 0.6742(2) 0.0670(8) Uani 1 1 d . . . . .
O2 O 0.6470(4) 0.3955(2) 0.8237(2) 0.0715(8) Uani 1 1 d . . . . .
O3 O 0.6063(4) 0.1357(3) 0.6917(2) 0.0775(9) Uani 1 1 d . . . . .
O1 O 0.1331(4) 0.5752(3) 0.8368(3) 0.0884(11) Uani 1 1 d . . . . .
C12 C 0.4296(4) 0.5642(3) 0.8599(3) 0.0459(8) Uani 1 1 d . . . . .
C27 C 0.4903(4) -0.0003(3) 0.6437(3) 0.0472(9) Uani 1 1 d . . . . .
C11 C 0.6032(5) 0.4992(3) 0.8545(3) 0.0509(9) Uani 1 1 d . . . . .
C7 C 0.3971(4) 0.6694(3) 0.8914(3) 0.0459(8) Uani 1 1 d . . . . .
C26 C 0.5165(5) -0.1207(3) 0.6431(3) 0.0533(9) Uani 1 1 d . . . . .
C6 C 0.2078(4) 0.8934(3) 0.9358(3) 0.0512(9) Uani 1 1 d . . . . .
C22 C 0.3317(5) 0.0809(3) 0.6084(3) 0.0508(9) Uani 1 1 d . . . . .
C8 C 0.5361(4) 0.7021(3) 0.9168(3) 0.0548(10) Uani 1 1 d . . . . .
H8 H 0.515221 0.771544 0.937169 0.066 Uiso 1 1 calc R U . . .
C28 C 0.6265(5) 0.0338(4) 0.6821(3) 0.0539(10) Uani 1 1 d . . . . .
C13 C 0.2883(5) 0.5216(4) 0.8343(3) 0.0600(10) Uani 1 1 d . . . . .
C23 C 0.2092(5) 0.0398(4) 0.5747(3) 0.0600(10) Uani 1 1 d . . . . .
H23 H 0.105122 0.093446 0.550393 0.072 Uiso 1 1 calc R U . . .
C25 C 0.3937(5) -0.1621(4) 0.6107(3) 0.0642(11) Uani 1 1 d . . . . .
H25 H 0.414278 -0.242807 0.611776 0.077 Uiso 1 1 calc R U . . .
C10 C 0.7427(5) 0.5311(3) 0.8804(3) 0.0607(11) Uani 1 1 d . . . . .
H10 H 0.857323 0.485205 0.876406 0.073 Uiso 1 1 calc R U . . .
C9 C 0.7071(5) 0.6323(3) 0.9122(3) 0.0603(11) Uani 1 1 d . . . . .
H9 H 0.798806 0.654824 0.931008 0.072 Uiso 1 1 calc R U . . .
C21 C 0.0694(5) 0.3110(4) 0.5439(4) 0.0646(11) Uani 1 1 d . . . . .
C29 C 0.7845(5) -0.0598(4) 0.7082(3) 0.0629(11) Uani 1 1 d . . . . .
H29 H 0.879338 -0.042068 0.728371 0.076 Uiso 1 1 calc R U . . .
C24 C 0.2411(6) -0.0811(4) 0.5769(3) 0.0677(12) Uani 1 1 d . . . . .
H24 H 0.156737 -0.107405 0.555001 0.081 Uiso 1 1 calc R U . . .
C30 C 0.7971(5) -0.1716(4) 0.7040(3) 0.0704(12) Uani 1 1 d . . . . .
H30 H 0.900963 -0.229506 0.722898 0.084 Uiso 1 1 calc R U . . .
C14 C 0.3486(6) 0.4106(4) 0.8058(3) 0.0735(13) Uani 1 1 d . . . . .
H14 H 0.266369 0.376624 0.790518 0.088 Uiso 1 1 calc R U . . .
C5 C 0.2092(5) 0.8890(4) 1.0301(3) 0.0716(12) Uani 1 1 d . . . . .
H5 H 0.189277 0.822444 1.077367 0.086 Uiso 1 1 calc R U . . .
C16 C 0.0704(6) 0.3700(4) 0.4489(4) 0.0726(13) Uani 1 1 d . . . . .
H16 H 0.176746 0.375339 0.415942 0.087 Uiso 1 1 calc R U . . .
C15 C 0.5164(7) 0.3566(4) 0.8011(3) 0.0776(14) Uani 1 1 d . . . . .
H15 H 0.547167 0.286716 0.780782 0.093 Uiso 1 1 calc R U . . .
C1 C 0.2324(6) 0.9930(4) 0.8658(4) 0.0834(14) Uani 1 1 d . . . . .
H1 H 0.229460 0.995369 0.801945 0.100 Uiso 1 1 calc R U . . .
C20 C -0.0887(6) 0.3035(4) 0.5928(4) 0.0883(15) Uani 1 1 d . . . . .
H20 H -0.090870 0.263938 0.657460 0.106 Uiso 1 1 calc R U . . .
C18 C -0.2410(8) 0.4138(5) 0.4506(5) 0.098(2) Uani 1 1 d . . . . .
H18 H -0.345944 0.448784 0.418981 0.118 Uiso 1 1 calc R U . . .
C17 C -0.0850(8) 0.4219(4) 0.4015(4) 0.0909(16) Uani 1 1 d . . . . .
H17 H -0.083677 0.461814 0.336856 0.109 Uiso 1 1 calc R U . . .
C3 C 0.2676(8) 1.0833(7) 0.9832(8) 0.140(4) Uani 1 1 d . . . . .
H3 H 0.290466 1.147639 0.999118 0.168 Uiso 1 1 calc R U . . .
C4 C 0.2411(7) 0.9859(7) 1.0543(5) 0.118(3) Uani 1 1 d . . . . .
H4 H 0.244299 0.984331 1.117936 0.142 Uiso 1 1 calc R U . . .
C19 C -0.2442(7) 0.3553(5) 0.5447(5) 0.104(2) Uani 1 1 d . . . . .
H19 H -0.351040 0.349989 0.577157 0.125 Uiso 1 1 calc R U . . .
C2 C 0.2611(8) 1.0880(5) 0.8894(7) 0.135(3) Uani 1 1 d . . . . .
H2 H 0.276167 1.155772 0.841967 0.162 Uiso 1 1 calc R U . . .

loop_
_atom_site_aniso_label
_atom_site_aniso_U_11
_atom_site_aniso_U_22
_atom_site_aniso_U_33
_atom_site_aniso_U_23
_atom_site_aniso_U_13
_atom_site_aniso_U_12
Se1 0.0379(2) 0.0683(3) 0.0978(4) -0.0405(3) -0.0094(2) -0.00555(19)
Se2 0.0645(3) 0.0552(3) 0.0974(4) -0.0301(3) -0.0257(2) -0.0036(2)
O4 0.0613(17) 0.0545(16) 0.082(2) -0.0251(15) -0.0069(15) 0.0007(14)
O2 0.0660(18) 0.0536(17) 0.096(2) -0.0324(17) -0.0101(16) -0.0006(14)
O3 0.0725(19) 0.0611(18) 0.108(3) -0.0321(18) -0.0307(17) -0.0106(15)
O1 0.0449(16) 0.093(2) 0.149(3) -0.064(2) -0.0203(18) -0.0123(16)
C12 0.0434(19) 0.046(2) 0.049(2) -0.0125(17) -0.0053(16) -0.0113(16)
C27 0.0478(19) 0.052(2) 0.043(2) -0.0182(18) 0.0028(16) -0.0097(17)
C11 0.052(2) 0.040(2) 0.057(2) -0.0127(18) -0.0025(18) -0.0058(17)
C7 0.0385(17) 0.051(2) 0.051(2) -0.0167(18) -0.0032(16) -0.0113(16)
C26 0.051(2) 0.056(2) 0.050(2) -0.0201(19) 0.0039(18) -0.0055(19)
C6 0.0388(18) 0.048(2) 0.065(3) -0.018(2) 0.0032(18) -0.0063(17)
C22 0.047(2) 0.055(2) 0.053(2) -0.0189(19) -0.0032(17) -0.0118(18)
C8 0.0418(19) 0.054(2) 0.076(3) -0.027(2) -0.0039(19) -0.0138(17)
C28 0.053(2) 0.058(2) 0.051(2) -0.018(2) -0.0039(18) -0.0111(19)
C13 0.059(2) 0.058(2) 0.071(3) -0.023(2) -0.014(2) -0.018(2)
C23 0.054(2) 0.061(3) 0.066(3) -0.020(2) -0.012(2) -0.010(2)
C25 0.070(3) 0.056(2) 0.076(3) -0.028(2) -0.001(2) -0.020(2)
C10 0.0383(19) 0.059(2) 0.081(3) -0.018(2) 0.0010(19) -0.0067(18)
C9 0.0394(19) 0.063(3) 0.084(3) -0.024(2) -0.0072(19) -0.0167(19)
C21 0.059(2) 0.049(2) 0.086(4) -0.022(2) -0.018(2) -0.002(2)
C29 0.052(2) 0.075(3) 0.064(3) -0.026(2) -0.007(2) -0.009(2)
C24 0.064(3) 0.069(3) 0.080(3) -0.028(2) -0.009(2) -0.023(2)
C30 0.054(2) 0.077(3) 0.073(3) -0.026(3) -0.006(2) 0.004(2)
C14 0.081(3) 0.054(3) 0.093(4) -0.023(2) -0.032(3) -0.016(2)
C5 0.058(2) 0.080(3) 0.070(3) -0.030(3) -0.014(2) 0.010(2)
C16 0.077(3) 0.058(3) 0.082(4) -0.031(3) -0.011(3) 0.001(2)
C15 0.093(3) 0.051(3) 0.094(4) -0.032(3) -0.027(3) -0.004(3)
C1 0.080(3) 0.071(3) 0.095(4) -0.020(3) 0.025(3) -0.026(3)
C20 0.071(3) 0.075(3) 0.101(4) -0.002(3) -0.007(3) -0.011(3)
C18 0.083(4) 0.060(3) 0.154(6) -0.031(4) -0.055(4) 0.001(3)
C17 0.106(4) 0.069(3) 0.093(4) -0.029(3) -0.037(3) 0.007(3)
C3 0.059(3) 0.126(6) 0.289(13) -0.144(8) -0.014(6) -0.013(4)
C4 0.065(3) 0.160(6) 0.151(7) -0.114(6) -0.035(4) 0.026(4)
C19 0.059(3) 0.075(4) 0.163(6) -0.005(4) -0.017(4) -0.014(3)
C2 0.102(5) 0.077(4) 0.239(10) -0.056(6) 0.038(6) -0.049(4)

loop_
_atom_type_symbol
_atom_type_description
_atom_type_scat_dispersion_real
_atom_type_scat_dispersion_imag
_atom_type_scat_source
C C 0.0033 0.0016 'International Tables Vol C Tables 4.2.6.8 and 6.1.1.4'
H H 0.0000 0.0000 'International Tables Vol C Tables 4.2.6.8 and 6.1.1.4'
O O 0.0106 0.0060 'International Tables Vol C Tables 4.2.6.8 and 6.1.1.4'
Se Se -0.0929 2.2259 'International Tables Vol C Tables 4.2.6.8 and 6.1.1.4'

loop_
_geom_angle_atom_site_label_1
_geom_angle_atom_site_label_2
_geom_angle_atom_site_label_3
_geom_angle
_geom_angle_site_symmetry_1
_geom_angle_site_symmetry_3
_geom_angle_publ_flag
C6 Se1 C7 98.27(14) . . ?
C21 Se2 C22 99.17(16) . . ?
C30 O4 C26 118.8(3) . . ?
C15 O2 C11 118.4(3) . . ?
C11 C12 C7 117.6(3) . . ?
C11 C12 C13 119.7(3) . . ?
C7 C12 C13 122.7(3) . . ?
C26 C27 C22 117.6(3) . . ?
C26 C27 C28 118.7(3) . . ?
C22 C27 C28 123.7(3) . . ?
O2 C11 C12 121.4(3) . . ?
C10 C11 O2 115.4(3) . . ?
C10 C11 C12 123.2(3) . . ?
C12 C7 Se1 119.3(2) . . ?
C8 C7 Se1 121.3(3) . . ?
C8 C7 C12 119.4(3) . . ?
O4 C26 C27 121.7(3) . . ?
O4 C26 C25 115.4(3) . . ?
C25 C26 C27 123.0(4) . . ?
C5 C6 Se1 120.6(3) . . ?
C5 C6 C1 120.7(4) . . ?
C1 C6 Se1 118.6(3) . . ?
C27 C22 Se2 119.1(3) . . ?
C23 C22 Se2 121.3(3) . . ?
C23 C22 C27 119.6(3) . . ?
C7 C8 H8 119.6 . . ?
C7 C8 C9 120.8(3) . . ?
C9 C8 H8 119.6 . . ?
O3 C28 C27 122.2(3) . . ?
O3 C28 C29 122.4(4) . . ?
C29 C28 C27 115.4(3) . . ?
O1 C13 C12 122.9(3) . . ?
O1 C13 C14 122.9(4) . . ?
C14 C13 C12 114.2(3) . . ?
C22 C23 H23 119.8 . . ?
C22 C23 C24 120.4(4) . . ?
C24 C23 H23 119.8 . . ?
C26 C25 H25 121.0 . . ?
C24 C25 C26 118.0(4) . . ?
C24 C25 H25 121.0 . . ?
C11 C10 H10 121.0 . . ?
C9 C10 C11 118.0(3) . . ?
C9 C10 H10 121.0 . . ?
C8 C9 H9 119.5 . . ?
C10 C9 C8 121.0(3) . . ?
C10 C9 H9 119.5 . . ?
C16 C21 Se2 118.5(4) . . ?
C16 C21 C20 119.5(4) . . ?
C20 C21 Se2 121.8(4) . . ?
C28 C29 H29 119.5 . . ?
C30 C29 C28 121.0(4) . . ?
C30 C29 H29 119.5 . . ?
C23 C24 H24 119.3 . . ?
C25 C24 C23 121.5(4) . . ?
C25 C24 H24 119.3 . . ?
O4 C30 H30 117.9 . . ?
C29 C30 O4 124.1(4) . . ?
C29 C30 H30 117.9 . . ?
C13 C14 H14 119.1 . . ?
C15 C14 C13 121.7(4) . . ?
C15 C14 H14 119.1 . . ?
C6 C5 H5 120.5 . . ?
C6 C5 C4 119.0(5) . . ?
C4 C5 H5 120.5 . . ?
C21 C16 H16 119.7 . . ?
C21 C16 C17 120.7(5) . . ?
C17 C16 H16 119.7 . . ?
O2 C15 H15 117.7 . . ?
C14 C15 O2 124.5(4) . . ?
C14 C15 H15 117.7 . . ?
C6 C1 H1 119.9 . . ?
C2 C1 C6 120.2(6) . . ?
C2 C1 H1 119.9 . . ?
C21 C20 H20 120.2 . . ?
C21 C20 C19 119.5(5) . . ?
C19 C20 H20 120.2 . . ?
C17 C18 H18 119.6 . . ?
C19 C18 H18 119.6 . . ?
C19 C18 C17 120.8(5) . . ?
C16 C17 H17 120.3 . . ?
C18 C17 C16 119.3(6) . . ?
C18 C17 H17 120.3 . . ?
C4 C3 H3 119.4 . . ?
C2 C3 H3 119.4 . . ?
C2 C3 C4 121.2(6) . . ?
C5 C4 H4 120.4 . . ?
C3 C4 C5 119.2(6) . . ?
C3 C4 H4 120.4 . . ?
C20 C19 H19 119.9 . . ?
C18 C19 C20 120.2(5) . . ?
C18 C19 H19 119.9 . . ?
C1 C2 C3 119.6(7) . . ?
C1 C2 H2 120.2 . . ?
C3 C2 H2 120.2 . . ?

loop_
_geom_bond_atom_site_label_1
_geom_bond_atom_site_label_2
_geom_bond_distance
_geom_bond_site_symmetry_2
_geom_bond_publ_flag
Se1 C7 1.929(3) . ?
Se1 C6 1.921(4) . ?
Se2 C22 1.931(4) . ?
Se2 C21 1.929(4) . ?
O4 C26 1.378(4) . ?
O4 C30 1.344(5) . ?
O2 C11 1.385(4) . ?
O2 C15 1.346(5) . ?
O3 C28 1.233(4) . ?
O1 C13 1.224(4) . ?
C12 C11 1.390(5) . ?
C12 C7 1.413(4) . ?
C12 C13 1.468(5) . ?
C27 C26 1.401(5) . ?
C27 C22 1.408(5) . ?
C27 C28 1.463(5) . ?
C11 C10 1.382(5) . ?
C7 C8 1.379(4) . ?
C26 C25 1.381(5) . ?
C6 C5 1.368(5) . ?
C6 C1 1.374(6) . ?
C22 C23 1.387(5) . ?
C8 H8 0.9300 . ?
C8 C9 1.391(5) . ?
C28 C29 1.438(5) . ?
C13 C14 1.448(5) . ?
C23 H23 0.9300 . ?
C23 C24 1.392(5) . ?
C25 H25 0.9300 . ?
C25 C24 1.366(5) . ?
C10 H10 0.9300 . ?
C10 C9 1.369(5) . ?
C9 H9 0.9300 . ?
C21 C16 1.367(6) . ?
C21 C20 1.381(6) . ?
C29 H29 0.9300 . ?
C29 C30 1.333(5) . ?
C24 H24 0.9300 . ?
C30 H30 0.9300 . ?
C14 H14 0.9300 . ?
C14 C15 1.314(6) . ?
C5 H5 0.9300 . ?
C5 C4 1.394(7) . ?
C16 H16 0.9300 . ?
C16 C17 1.382(6) . ?
C15 H15 0.9300 . ?
C1 H1 0.9300 . ?
C1 C2 1.357(7) . ?
C20 H20 0.9300 . ?
C20 C19 1.387(7) . ?
C18 H18 0.9300 . ?
C18 C17 1.368(8) . ?
C18 C19 1.356(8) . ?
C17 H17 0.9300 . ?
C3 H3 0.9300 . ?
C3 C4 1.367(10) . ?
C3 C2 1.366(11) . ?
C4 H4 0.9300 . ?
C19 H19 0.9300 . ?
C2 H2 0.9300 . ?

loop_
_geom_torsion_atom_site_label_1
_geom_torsion_atom_site_label_2
_geom_torsion_atom_site_label_3
_geom_torsion_atom_site_label_4
_geom_torsion
_geom_torsion_site_symmetry_1
_geom_torsion_site_symmetry_2
_geom_torsion_site_symmetry_3
_geom_torsion_site_symmetry_4
_geom_torsion_publ_flag
Se1 C7 C8 C9 179.2(3) . . . . ?
Se1 C6 C5 C4 -178.5(3) . . . . ?
Se1 C6 C1 C2 177.7(4) . . . . ?
Se2 C22 C23 C24 -179.4(3) . . . . ?
Se2 C21 C16 C17 -176.8(3) . . . . ?
Se2 C21 C20 C19 176.9(4) . . . . ?
O4 C26 C25 C24 -178.6(4) . . . . ?
O2 C11 C10 C9 -179.5(4) . . . . ?
O3 C28 C29 C30 174.6(4) . . . . ?
O1 C13 C14 C15 178.0(5) . . . . ?
C12 C11 C10 C9 -0.6(6) . . . . ?
C12 C7 C8 C9 -0.3(6) . . . . ?
C12 C13 C14 C15 -2.1(7) . . . . ?
C27 C26 C25 C24 0.7(6) . . . . ?
C27 C22 C23 C24 1.0(6) . . . . ?
C27 C28 C29 C30 -4.9(6) . . . . ?
C11 O2 C15 C14 0.3(7) . . . . ?
C11 C12 C7 Se1 179.3(3) . . . . ?
C11 C12 C7 C8 -1.2(6) . . . . ?
C11 C12 C13 O1 -179.4(4) . . . . ?
C11 C12 C13 C14 0.7(6) . . . . ?
C11 C10 C9 C8 -1.0(6) . . . . ?
C7 C12 C11 O2 -179.5(3) . . . . ?
C7 C12 C11 C10 1.7(6) . . . . ?
C7 C12 C13 O1 1.2(7) . . . . ?
C7 C12 C13 C14 -178.7(4) . . . . ?
C7 C8 C9 C10 1.5(7) . . . . ?
C26 O4 C30 C29 2.0(6) . . . . ?
C26 C27 C22 Se2 -179.7(3) . . . . ?
C26 C27 C22 C23 -0.1(5) . . . . ?
C26 C27 C28 O3 -174.2(4) . . . . ?
C26 C27 C28 C29 5.4(5) . . . . ?
C26 C25 C24 C23 0.2(7) . . . . ?
C6 C5 C4 C3 0.9(8) . . . . ?
C6 C1 C2 C3 0.9(9) . . . . ?
C22 C27 C26 O4 178.5(3) . . . . ?
C22 C27 C26 C25 -0.8(6) . . . . ?
C22 C27 C28 O3 4.8(6) . . . . ?
C22 C27 C28 C29 -175.6(4) . . . . ?
C22 C23 C24 C25 -1.0(7) . . . . ?
C28 C27 C26 O4 -2.4(5) . . . . ?
C28 C27 C26 C25 178.3(4) . . . . ?
C28 C27 C22 Se2 1.3(5) . . . . ?
C28 C27 C22 C23 -179.1(4) . . . . ?
C28 C29 C30 O4 1.3(7) . . . . ?
C13 C12 C11 O2 1.1(6) . . . . ?
C13 C12 C11 C10 -177.8(4) . . . . ?
C13 C12 C7 Se1 -1.3(5) . . . . ?
C13 C12 C7 C8 178.2(4) . . . . ?
C13 C14 C15 O2 1.7(8) . . . . ?
C21 C16 C17 C18 0.1(7) . . . . ?
C21 C20 C19 C18 -0.5(8) . . . . ?
C30 O4 C26 C27 -1.4(5) . . . . ?
C30 O4 C26 C25 178.0(4) . . . . ?
C5 C6 C1 C2 0.9(7) . . . . ?
C16 C21 C20 C19 0.4(7) . . . . ?
C15 O2 C11 C12 -1.6(6) . . . . ?
C15 O2 C11 C10 177.3(4) . . . . ?
C1 C6 C5 C4 -1.8(6) . . . . ?
C20 C21 C16 C17 -0.2(6) . . . . ?
C17 C18 C19 C20 0.4(8) . . . . ?
C4 C3 C2 C1 -1.8(11) . . . . ?
C19 C18 C17 C16 -0.2(8) . . . . ?
C2 C3 C4 C5 0.9(10) . . . . ?
